data_4113977
loop_
_publ_author_name
'Vladimir K. Dioumaev'
'Bok R. Yoo'
'Leo J. Procopio'
'Patrick J. Carroll'
'Donald H. Berry'

_publ_section_title
;
 Structure and Reactivity of Bis(silyl) Dihydride Complexes
 (PMe3)3Ru(SiR3)2(H)2: Model Compounds and Real Intermediates in a
 Dehydrogenative C-Si Bond Forming Reaction
;
_journal_name_full 'Journal of the American Chemical Society'
_journal_page_first 8936
_journal_page_last 8948
_journal_paper_doi 10.1021/ja035916v
_journal_volume 125
_journal_year 2003
_chemical_formula_sum 'C15 H45 P3 Ru Si2'
_chemical_formula_weight 475.67
_space_group_IT_number 15
_symmetry_cell_setting monoclinic
_symmetry_Int_Tables_number 15
_symmetry_space_group_name_Hall '-C 2yc'
_symmetry_space_group_name_H-M 'C 1 2/c 1'
_atom_sites_solution_hydrogens geom
_atom_sites_solution_primary direct
_atom_sites_solution_secondary difmap
_audit_creation_method SHELXL
_cell_angle_alpha 90.00
_cell_angle_beta 114.123(1)
_cell_angle_gamma 90.00
_cell_formula_units_Z 8
_cell_length_a 35.9187(5)
_cell_length_b 9.3210(1)
_cell_length_c 16.1099(1)
_cell_measurement_temperature 200(2)
_cell_volume 4922.55(10)
_computing_structure_refinement 'SHELXL-93 (Sheldrick, 1993)'
_computing_structure_solution 'SIR92 (Altomare, 1993)'
_diffrn_ambient_temperature 200(2)
_diffrn_measurement_device 'image plate area detector'
_diffrn_measurement_device_type 'Rigaku R-AXIS IIc'
_diffrn_measurement_method 'phi oscillations'
_diffrn_radiation_monochromator graphite
_diffrn_radiation_source 'rotating anode'
_diffrn_radiation_type MoK\a
_diffrn_radiation_wavelength 0.71069
_diffrn_reflns_av_R_equivalents 0.0337
_diffrn_reflns_av_sigmaI/netI 0.0236
_diffrn_reflns_limit_h_max 46
_diffrn_reflns_limit_h_min -46
_diffrn_reflns_limit_k_max 12
_diffrn_reflns_limit_k_min -12
_diffrn_reflns_limit_l_max 20
_diffrn_reflns_limit_l_min -20
_diffrn_reflns_number 23361
_diffrn_reflns_theta_max 27.48
_diffrn_reflns_theta_min 2.52
_exptl_absorpt_coefficient_mu 0.925
_exptl_absorpt_correction_type none
_exptl_crystal_density_diffrn 1.284
_exptl_crystal_F_000 2016
_exptl_crystal_size_max 0.22
_exptl_crystal_size_mid 0.14
_exptl_crystal_size_min 0.12
_refine_diff_density_max 0.660
_refine_diff_density_min -0.694
_refine_diff_density_rms 0.090
_refine_ls_extinction_coef 0.00146(11)
_refine_ls_extinction_expression Fc^*^=kFc[1+0.001xFc^2^\l^3^/sin(2\q)]^-1/4^
_refine_ls_extinction_method SHELXL
_refine_ls_goodness_of_fit_all 1.103
_refine_ls_goodness_of_fit_obs 1.113
_refine_ls_matrix_type full
_refine_ls_number_parameters 371
_refine_ls_number_reflns 5604
_refine_ls_number_restraints 0
_refine_ls_restrained_S_all 1.103
_refine_ls_restrained_S_obs 1.113
_refine_ls_R_factor_all 0.0507
_refine_ls_R_factor_obs 0.0445
_refine_ls_shift/esd_max -0.002
_refine_ls_shift/esd_mean 0.000
_refine_ls_structure_factor_coef Fsqd
_refine_ls_weighting_details 'w=1/[\s^2^(Fo^2^)+(0.0570P)^2^+11.1007P] where P=(Fo^2^+2Fc^2^)/3'
_refine_ls_weighting_scheme calc
_refine_ls_wR_factor_all 0.1107
_refine_ls_wR_factor_obs 0.1065
_reflns_number_observed 5129
_reflns_number_total 5604
_reflns_observed_criterion >2sigma(I)
_cod_data_source_file ja035916vsi20030501_113351.cif
_cod_data_source_block shelxl
_cod_depositor_comments
;
The following automatic conversions were performed:

'_refine_ls_weighting_scheme' value 'calc
w=1/[\s^2^(Fo^2^)+(0.0570P)^2^+11.1007P] where P=(Fo^2^+2Fc^2^)/3'
was changed to 'calc'. New tag '_refine_ls_weighting_details' was
created. The value of the new tag was set to
'w=1/[\s^2^(Fo^2^)+(0.0570P)^2^+11.1007P] where P=(Fo^2^+2Fc^2^)/3'.

Automatic conversion script
Id: cif_fix_values 3143 2015-03-26 13:38:13Z robertas 
;
_cod_original_cell_volume 4922.55(9)
_cod_original_sg_symbol_H-M 'C 2/c '
_cod_database_code 4113977

loop_
_symmetry_equiv_pos_as_xyz
'x, y, z'
'-x, y, -z+1/2'
'x+1/2, y+1/2, z'
'-x+1/2, y+1/2, -z+1/2'
'-x, -y, -z'
'x, -y, z-1/2'
'-x+1/2, -y+1/2, -z'
'x+1/2, -y+1/2, z-1/2'

loop_
_atom_site_aniso_label
_atom_site_aniso_U_11
_atom_site_aniso_U_22
_atom_site_aniso_U_33
_atom_site_aniso_U_23
_atom_site_aniso_U_13
_atom_site_aniso_U_12
Ru 0.02734(15) 0.02559(14) 0.02941(15) -0.00218(9) .01181(10) -0.00149(9)
P1 0.0397(4) 0.0270(4) 0.0374(4) -0.0023(3) 0.0162(4) -0.0008(3)
P2 0.0311(4) 0.0379(4) 0.0377(4) 0.0027(3) 0.0166(4) 0.0007(3)
P3 0.0325(4) 0.0334(4) 0.0355(4) 0.0008(3) 0.0104(3) 0.0034(3)
Si1 0.0357(5) 0.0337(5) 0.0330(4) -0.0040(3) 0.0118(4) -0.0043(4)
Si2 0.0342(5) 0.0389(5) 0.0442(5) -0.0089(4) 0.0211(4) -0.0054(4)
C1 0.097(4) 0.036(2) 0.062(3) 0.005(2) 0.044(3) -0.001(2)
C2 0.057(3) 0.039(2) 0.063(3) -0.004(2) 0.026(2) 0.009(2)
C3 0.051(2) 0.034(2) 0.068(3) -0.013(2) 0.018(2) -0.011(2)
C4 0.034(2) 0.049(2) 0.054(2) 0.008(2) 0.017(2) 0.008(2)
C5 0.053(2) 0.074(3) 0.051(2) -0.009(2) 0.032(2) 0.002(2)
C6 0.043(2) 0.051(2) 0.061(3) 0.016(2) 0.023(2) 0.000(2)
C7 0.052(2) 0.071(3) 0.034(2) 0.002(2) 0.012(2) 0.009(2)
C8 0.047(2) 0.036(2) 0.061(3) 0.011(2) 0.016(2) 0.007(2)
C9 0.036(2) 0.050(2) 0.053(2) -0.005(2) 0.008(2) 0.001(2)
C10 0.056(3) 0.062(3) 0.037(2) 0.001(2) 0.002(2) 0.006(2)
C11 0.051(2) 0.047(2) 0.052(2) -0.014(2) 0.018(2) -0.020(2)
C12 0.048(2) 0.068(3) 0.075(3) -0.018(3) 0.037(2) -0.022(2)
C13 0.050(2) 0.057(3) 0.072(3) -0.010(2) 0.031(2) 0.010(2)
C14 0.056(2) 0.048(2) 0.039(2) -0.012(2) 0.022(2) -0.008(2)
C15 0.053(2) 0.051(2) 0.049(2) -0.008(2) 0.032(2) -0.007(2)

loop_
_atom_site_label
_atom_site_type_symbol
_atom_site_fract_x
_atom_site_fract_y
_atom_site_fract_z
_atom_site_U_iso_or_equiv
_atom_site_thermal_displace_type
_atom_site_occupancy
_atom_site_calc_flag
Ru Ru 0.379489(7) 0.70389(2) 0.37574(2) 0.02737(10) Uani 1 d
P1 P 0.36865(3) 0.45589(9) 0.35472(6) 0.0346(2) Uani 1 d
P2 P 0.43471(3) 0.72616(10) 0.33208(6) 0.0347(2) Uani 1 d
P3 P 0.33154(3) 0.78238(9) 0.23337(6) 0.0350(2) Uani 1 d
Si1 Si 0.42112(3) 0.80581(10) 0.52690(6) 0.0349(2) Uani 1 d
Si2 Si 0.32676(3) 0.72764(11) 0.43470(7) 0.0374(2) Uani 1 d
C1 C 0.3716(2) 0.3603(5) 0.4567(3) 0.0612(12) Uani 1 d
C2 C 0.40418(15) 0.3422(5) 0.3289(4) 0.0528(10) Uani 1 d
C3 C 0.32089(14) 0.3863(4) 0.2689(3) 0.0529(10) Uani 1 d
C4 C 0.48668(11) 0.6919(5) 0.4174(3) 0.0459(9) Uani 1 d
C5 C 0.43875(15) 0.6175(6) 0.2403(3) 0.0558(10) Uani 1 d
C6 C 0.44209(13) 0.9050(5) 0.2941(3) 0.0512(10) Uani 1 d
C7 C 0.33815(15) 0.7360(6) 0.1292(3) 0.0541(10) Uani 1 d
C8 C 0.32785(14) 0.9781(4) 0.2206(3) 0.0501(9) Uani 1 d
C9 C 0.27743(12) 0.7354(5) 0.1924(3) 0.0498(9) Uani 1 d
C10 C 0.4652(2) 0.6975(6) 0.6128(3) 0.0571(11) Uani 1 d
C11 C 0.44673(14) 0.9840(5) 0.5283(3) 0.0506(9) Uani 1 d
C12 C 0.28226(15) 0.5981(6) 0.4092(4) 0.0601(12) Uani 1 d
C13 C 0.2990(2) 0.9083(5) 0.4130(4) 0.0576(11) Uani 1 d
C14 C 0.38764(13) 0.8387(5) 0.5901(3) 0.0464(9) Uani 1 d
C15 C 0.35327(13) 0.7283(5) 0.5639(3) 0.0476(9) Uani 1 d
H1 H 0.4065(11) 0.6342(41) 0.4695(24) 0.038(9) Uiso 1 d
H2 H 0.3789(9) 0.8625(39) 0.3918(21) 0.029(9) Uiso 1 d
H1C H 0.3658(14) 0.2627(55) 0.4409(31) 0.056(12) Uiso 1 d
H1A H 0.3539(16) 0.3972(57) 0.4771(36) 0.076(16) Uiso 1 d
H1B H 0.4011(17) 0.3767(59) 0.5023(36) 0.082(17) Uiso 1 d
H2C H 0.3970(15) 0.2433(57) 0.3281(33) 0.066(14) Uiso 1 d
H2A H 0.4295(17) 0.3662(63) 0.3728(38) 0.084(17) Uiso 1 d
H2B H 0.4020(13) 0.3640(50) 0.2708(32) 0.055(12) Uiso 1 d
H3C H 0.3201(17) 0.2882(61) 0.2780(36) 0.082(17) Uiso 1 d
H3A H 0.3186(14) 0.4109(50) 0.2086(33) 0.061(13) Uiso 1 d
H3B H 0.2968(15) 0.4276(51) 0.2778(32) 0.069(14) Uiso 1 d
H4B H 0.4936(13) 0.7583(51) 0.4697(30) 0.055(12) Uiso 1 d
H4C H 0.5059(16) 0.6965(53) 0.3869(36) 0.079(17) Uiso 1 d
H4A H 0.4889(13) 0.5930(51) 0.4383(30) 0.058(13) Uiso 1 d
H5A H 0.4138(17) 0.6064(57) 0.1899(37) 0.077(16) Uiso 1 d
H5B H 0.4506(19) 0.5232(70) 0.2637(40) 0.100(20) Uiso 1 d
H5C H 0.4571(16) 0.6611(57) 0.2197(35) 0.076(15) Uiso 1 d
H6C H 0.4680(15) 0.9089(55) 0.2860(33) 0.072(15) Uiso 1 d
H6A H 0.4426(14) 0.9660(52) 0.3346(32) 0.057(14) Uiso 1 d
H6B H 0.4188(14) 0.9296(45) 0.2392(30) 0.053(12) Uiso 1 d
H7B H 0.3144(17) 0.7742(54) 0.0774(36) 0.075(16) Uiso 1 d
H7C H 0.3374(15) 0.6338(62) 0.1271(33) 0.074(16) Uiso 1 d
H7A H 0.3635(14) 0.7733(46) 0.1300(29) 0.050(12) Uiso 1 d
H8A H 0.3535(16) 1.0170(54) 0.2301(32) 0.069(14) Uiso 1 d
H8B H 0.3184(14) 1.0160(53) 0.2600(31) 0.059(13) Uiso 1 d
H8C H 0.3080(15) 1.0053(53) 0.1616(34) 0.068(14) Uiso 1 d
H9C H 0.2621(16) 0.7885(53) 0.1340(37) 0.075(16) Uiso 1 d
H9A H 0.2680(13) 0.7617(46) 0.2377(29) 0.048(11) Uiso 1 d
H9B H 0.2757(15) 0.6392(60) 0.1815(33) 0.069(14) Uiso 1 d
H10B H 0.4552(18) 0.6201(73) 0.6268(40) 0.099(22) Uiso 1 d
H10C H 0.4760(18) 0.7405(69) 0.6640(43) 0.105(22) Uiso 1 d
H10A H 0.4872(18) 0.6718(62) 0.5896(39) 0.090(18) Uiso 1 d
H11A H 0.4654(15) 0.9773(54) 0.5051(33) 0.070(15) Uiso 1 d
H11B H 0.4583(15) 1.0157(57) 0.5885(36) 0.074(15) Uiso 1 d
H11C H 0.4247(16) 1.0598(57) 0.4935(35) 0.080(16) Uiso 1 d
H12C H 0.2900(17) 0.5049(67) 0.4293(37) 0.085(18) Uiso 1 d
H12A H 0.2635(16) 0.5945(55) 0.3440(37) 0.075(16) Uiso 1 d
H12B H 0.2679(17) 0.6263(64) 0.4436(38) 0.091(18) Uiso 1 d
H13B H 0.3171(17) 0.9802(62) 0.4286(35) 0.078(17) Uiso 1 d
H13C H 0.2842(18) 0.9150(64) 0.4524(42) 0.101(20) Uiso 1 d
H13A H 0.2789(17) 0.9115(59) 0.3516(40) 0.087(18) Uiso 1 d
H14B H 0.3760(12) 0.9320(45) 0.5725(27) 0.045(11) Uiso 1 d
H14A H 0.4035(14) 0.8348(51) 0.6527(32) 0.061(13) Uiso 1 d
H15A H 0.3340(15) 0.7503(54) 0.5917(32) 0.065(13) Uiso 1 d
H15B H 0.3645(13) 0.6368(53) 0.5856(29) 0.056(12) Uiso 1 d

loop_
_atom_type_symbol
_atom_type_description
_atom_type_scat_dispersion_real
_atom_type_scat_dispersion_imag
_atom_type_scat_source
C C 0.0033 0.0016 'International Tables Vol C Tables 4.2.6.8 and 6.1.1.4'
H H 0.0000 0.0000 'International Tables Vol C Tables 4.2.6.8 and 6.1.1.4'
Ru Ru -1.2594 0.8363 'International Tables Vol C Tables 4.2.6.8 and 6.1.1.4'
P P 0.1023 0.0942 'International Tables Vol C Tables 4.2.6.8 and 6.1.1.4'
Si Si 0.0817 0.0704 'International Tables Vol C Tables 4.2.6.8 and 6.1.1.4'

loop_
_geom_angle_atom_site_label_1
_geom_angle_atom_site_label_2
_geom_angle_atom_site_label_3
_geom_angle
P1 Ru P3 98.84(3)
P1 Ru P2 98.81(3)
P3 Ru P2 92.95(3)
P1 Ru Si2 92.06(3)
P3 Ru Si2 88.63(3)
P2 Ru Si2 168.63(3)
P1 Ru Si1 121.30(3)
P3 Ru Si1 138.52(3)
P2 Ru Si1 90.92(3)
Si2 Ru Si1 80.52(3)
P1 Ru H1 74.4(14)
P3 Ru H1 171.4(13)
P2 Ru H1 93.4(13)
Si2 Ru H1 86.3(13)
Si1 Ru H1 47.2(14)
P1 Ru H2 168.9(12)
P3 Ru H2 78.8(12)
P2 Ru H2 92.2(12)
Si2 Ru H2 77.1(12)
Si1 Ru H2 59.8(12)
H1 Ru H2 106.8(18)
C3 P1 C1 101.5(3)
C3 P1 C2 98.5(2)
C1 P1 C2 97.5(2)
C3 P1 Ru 120.56(15)
C1 P1 Ru 113.8(2)
C2 P1 Ru 120.9(2)
C6 P2 C4 99.6(2)
C6 P2 C5 99.3(2)
C4 P2 C5 96.6(2)
C6 P2 Ru 115.6(2)
C4 P2 Ru 118.73(14)
C5 P2 Ru 122.6(2)
C9 P3 C8 100.3(2)
C9 P3 C7 97.4(2)
C8 P3 C7 99.3(2)
C9 P3 Ru 121.5(2)
C8 P3 Ru 114.2(2)
C7 P3 Ru 120.03(15)
C14 Si1 C11 105.3(2)
C14 Si1 C10 102.6(2)
C11 Si1 C10 101.5(2)
C14 Si1 Ru 109.35(13)
C11 Si1 Ru 116.40(15)
C10 Si1 Ru 120.0(2)
C14 Si1 H1 107.6(11)
C11 Si1 H1 144.8(11)
C10 Si1 H1 83.4(11)
Ru Si1 H1 39.2(11)
C15 Si2 C12 103.8(2)
C15 Si2 C13 100.8(2)
C12 Si2 C13 100.9(2)
C15 Si2 Ru 107.68(13)
C12 Si2 Ru 124.8(2)
C13 Si2 Ru 115.8(2)
P1 C1 H1C 107.5(28)
P1 C1 H1A 110.6(34)
H1C C1 H1A 110.9(43)
P1 C1 H1B 103.6(30)
H1C C1 H1B 112.8(42)
H1A C1 H1B 111.2(45)
P1 C2 H2C 110.6(29)
P1 C2 H2A 104.2(35)
H2C C2 H2A 114.9(45)
P1 C2 H2B 108.7(28)
H2C C2 H2B 106.6(40)
H2A C2 H2B 111.7(44)
P1 C3 H3C 108.1(34)
P1 C3 H3A 110.2(27)
H3C C3 H3A 113.4(43)
P1 C3 H3B 110.5(27)
H3C C3 H3B 105.6(42)
H3A C3 H3B 108.9(39)
P2 C4 H4B 110.6(26)
P2 C4 H4C 108.7(30)
H4B C4 H4C 114.0(37)
P2 C4 H4A 109.7(26)
H4B C4 H4A 109.9(36)
H4C C4 H4A 103.6(37)
P2 C5 H5A 113.2(32)
P2 C5 H5B 110.4(34)
H5A C5 H5B 110.2(47)
P2 C5 H5C 109.9(32)
H5A C5 H5C 107.6(43)
H5B C5 H5C 105.3(45)
P2 C6 H6C 110.4(30)
P2 C6 H6A 108.0(31)
H6C C6 H6A 110.2(42)
P2 C6 H6B 109.4(26)
H6C C6 H6B 112.3(37)
H6A C6 H6B 106.3(40)
P3 C7 H7B 107.4(30)
P3 C7 H7C 104.8(30)
H7B C7 H7C 109.3(42)
P3 C7 H7A 112.0(26)
H7B C7 H7A 111.3(39)
H7C C7 H7A 111.8(39)
P3 C8 H8A 110.1(30)
P3 C8 H8B 109.9(31)
H8A C8 H8B 110.9(43)
P3 C8 H8C 111.4(30)
H8A C8 H8C 109.8(40)
H8B C8 H8C 104.6(39)
P3 C9 H9C 108.3(30)
P3 C9 H9A 108.6(26)
H9C C9 H9A 111.1(38)
P3 C9 H9B 106.5(31)
H9C C9 H9B 109.6(41)
H9A C9 H9B 112.5(39)
Si1 C10 H10B 108.4(41)
Si1 C10 H10C 111.5(42)
H10B C10 H10C 102.1(53)
Si1 C10 H10A 113.1(32)
H10B C10 H10A 111.0(52)
H10C C10 H10A 110.3(49)
Si1 C11 H11A 112.2(33)
Si1 C11 H11B 107.3(32)
H11A C11 H11B 111.4(43)
Si1 C11 H11C 109.3(29)
H11A C11 H11C 111.0(42)
H11B C11 H11C 105.2(41)
Si2 C12 H12C 114.4(36)
Si2 C12 H12A 113.3(30)
H12C C12 H12A 108.4(46)
Si2 C12 H12B 108.2(36)
H12C C12 H12B 102.3(47)
H12A C12 H12B 109.7(44)
Si2 C13 H13B 110.0(34)
Si2 C13 H13C 108.4(35)
H13B C13 H13C 107.2(46)
Si2 C13 H13A 109.4(34)
H13B C13 H13A 115.0(48)
H13C C13 H13A 106.6(46)
C15 C14 Si1 111.2(3)
C15 C14 H14B 109.0(24)
Si1 C14 H14B 106.5(24)
C15 C14 H14A 109.9(29)
Si1 C14 H14A 109.4(28)
H14B C14 H14A 110.8(38)
C14 C15 Si2 106.9(3)
C14 C15 H15A 111.8(29)
Si2 C15 H15A 111.5(28)
C14 C15 H15B 109.2(27)
Si2 C15 H15B 110.4(27)
H15A C15 H15B 107.0(37)

loop_
_geom_bond_atom_site_label_1
_geom_bond_atom_site_label_2
_geom_bond_distance
Ru P1 2.3456(9)
Ru P3 2.3522(9)
Ru P2 2.3689(8)
Ru Si2 2.4514(9)
Ru Si1 2.4682(9)
Ru H1 1.56(4)
Ru H2 1.50(4)
P1 C3 1.827(4)
P1 C1 1.833(4)
P1 C2 1.833(4)
P2 C6 1.832(4)
P2 C4 1.838(4)
P2 C5 1.846(4)
P3 C9 1.832(4)
P3 C8 1.835(4)
P3 C7 1.840(4)
Si1 C14 1.892(4)
Si1 C11 1.894(4)
Si1 C10 1.911(4)
Si1 H1 1.81(4)
Si2 C15 1.902(4)
Si2 C12 1.909(4)
Si2 C13 1.915(5)
C1 H1C 0.94(5)
C1 H1A 0.90(5)
C1 H1B 1.02(5)
C2 H2C 0.96(5)
C2 H2A 0.92(6)
C2 H2B 0.93(5)
C3 H3C 0.93(6)
C3 H3A 0.97(5)
C3 H3B 1.01(5)
C4 H4B 0.99(5)
C4 H4C 1.00(6)
C4 H4A 0.97(5)
C5 H5A 0.94(5)
C5 H5B 0.98(6)
C5 H5C 0.94(5)
C6 H6C 0.99(5)
C6 H6A 0.86(5)
C6 H6B 0.96(4)
C7 H7B 0.98(5)
C7 H7C 0.95(6)
C7 H7A 0.97(5)
C8 H8A 0.94(5)
C8 H8B 0.90(5)
C8 H8C 0.96(5)
C9 H9C 1.00(5)
C9 H9A 0.95(4)
C9 H9B 0.91(5)
C10 H10B 0.88(7)
C10 H10C 0.86(6)
C10 H10A 1.03(6)
C11 H11A 0.89(5)
C11 H11B 0.93(5)
C11 H11C 1.04(5)
C12 H12C 0.93(6)
C12 H12A 0.99(5)
C12 H12B 0.94(6)
C13 H13B 0.89(6)
C13 H13C 0.98(6)
C13 H13A 0.96(6)
C14 C15 1.528(6)
C14 H14B 0.96(4)
C14 H14A 0.94(5)
C15 H15A 0.99(5)
C15 H15B 0.95(5)
